data_4325016
loop_
_publ_author_name
'Guifeng Liu'
'Jiurong Hu'
'Jialin Wen'
'Huimin Dai'
'Yizhi Li'
'Hong Yan'

_publ_contact_author_address
;
    State Key Laboratory of Coordination Chemistry, 
    Nanjing University, 
    Nanjing 210093, 
    P. R. China
;
_publ_contact_author_email hyan1965@nju.edu.cn
_publ_contact_author_fax '(+86)-25- 83314502'
_publ_contact_author_name 'H. Yan'
_publ_contact_author_phone '(+86)-25- 83314502'
_publ_section_title
;
 Cobalt-Mediated Selective B-H Activation and Formation of a Co-B Bond in
 the Reaction of the 16-Electron CpCo Half-Sandwich Complex Containing an
 o-Carborane-1,2-dithiolate Ligand with Ethyl Diazoacetate
;
_journal_name_full 'Inorganic Chemistry'
_journal_page_first 4187
_journal_page_last 4194
_journal_paper_doi 10.1021/ic200333q
_journal_volume 50
_journal_year 2011
_chemical_formula_moiety 'C19 H34 B9 Co O6 S2'
_chemical_formula_sum 'C19 H34 B9 Co O6 S2'
_chemical_formula_weight 578.80
_chemical_name_systematic
; 
 ? 
;
_space_group_IT_number 61
_symmetry_cell_setting orthorhombic
_symmetry_space_group_name_Hall '-P 2ac 2ab'
_symmetry_space_group_name_H-M 'P b c a'
_atom_sites_solution_hydrogens geom
_atom_sites_solution_primary direct
_atom_sites_solution_secondary difmap
_audit_creation_method SHELXL-97
_cell_angle_alpha 90.00
_cell_angle_beta 90.00
_cell_angle_gamma 90.00
_cell_formula_units_Z 8
_cell_length_a 10.1943(13)
_cell_length_b 16.673(2)
_cell_length_c 32.4719(12)
_cell_measurement_reflns_used 9337
_cell_measurement_temperature 293(2)
_cell_measurement_theta_max 28.17
_cell_measurement_theta_min 2.35
_cell_volume 5519.2(10)
_computing_cell_refinement SMART
_computing_data_collection 'SMART (Bruker, 2000)'
_computing_data_reduction 'SAINT (Bruker, 2000)'
_computing_molecular_graphics SHELXTL
_computing_publication_material SHELXTL
_computing_structure_refinement 'SHELXL-97 (Sheldrick, 1997)'
_computing_structure_solution 'SHELXS-97 (Sheldrick, 1990)'
_diffrn_ambient_temperature 293(2)
_diffrn_measured_fraction_theta_full 0.999
_diffrn_measured_fraction_theta_max 0.999
_diffrn_measurement_device_type 'Bruker Smart Aepex CCD'
_diffrn_measurement_method 'phi and omega scans'
_diffrn_radiation_monochromator graphite
_diffrn_radiation_source 'fine-focus sealed tube'
_diffrn_radiation_type MoK\a
_diffrn_radiation_wavelength 0.71073
_diffrn_reflns_av_R_equivalents 0.0892
_diffrn_reflns_av_sigmaI/netI 0.0866
_diffrn_reflns_limit_h_max 11
_diffrn_reflns_limit_h_min -12
_diffrn_reflns_limit_k_max 20
_diffrn_reflns_limit_k_min -20
_diffrn_reflns_limit_l_max 39
_diffrn_reflns_limit_l_min -32
_diffrn_reflns_number 28415
_diffrn_reflns_theta_full 26.00
_diffrn_reflns_theta_max 26.00
_diffrn_reflns_theta_min 2.36
_exptl_absorpt_coefficient_mu 0.807
_exptl_absorpt_correction_T_max 0.8299
_exptl_absorpt_correction_T_min 0.7938
_exptl_absorpt_correction_type multi-scan
_exptl_absorpt_process_details 'SADABS; Bruker, 2000'
_exptl_crystal_colour red
_exptl_crystal_density_diffrn 1.393
_exptl_crystal_description block
_exptl_crystal_F_000 2400
_exptl_crystal_size_max 0.30
_exptl_crystal_size_mid 0.26
_exptl_crystal_size_min 0.24
_refine_diff_density_max 0.570
_refine_diff_density_min -0.778
_refine_diff_density_rms 0.079
_refine_ls_extinction_method none
_refine_ls_goodness_of_fit_ref 1.012
_refine_ls_hydrogen_treatment constr
_refine_ls_matrix_type full
_refine_ls_number_parameters 351
_refine_ls_number_reflns 5418
_refine_ls_number_restraints 0
_refine_ls_restrained_S_all 1.012
_refine_ls_R_factor_all 0.0926
_refine_ls_R_factor_gt 0.0614
_refine_ls_shift/su_max 0.000
_refine_ls_shift/su_mean 0.000
_refine_ls_structure_factor_coef Fsqd
_refine_ls_weighting_details 'calc w=1/[\s^2^(Fo^2^)+(0.0725P)^2^+0.0000P] where P=(Fo^2^+2Fc^2^)/3'
_refine_ls_weighting_scheme calc
_refine_ls_wR_factor_gt 0.1421
_refine_ls_wR_factor_ref 0.1511
_reflns_number_gt 3376
_reflns_number_total 5418
_reflns_threshold_expression >2sigma(I)
_cod_data_source_file ic200333q_si_001_1.cif
_cod_data_source_block Compound-7
_cod_original_cell_volume 5519.3(10)
_cod_original_sg_symbol_Hall '-P 2ac 2ab '
_cod_database_code 4325016

loop_
_symmetry_equiv_pos_as_xyz
'x, y, z'
'-x+1/2, -y, z+1/2'
'-x, y+1/2, -z+1/2'
'x+1/2, -y+1/2, -z'
'-x, -y, -z'
'x-1/2, y, -z-1/2'
'x, -y-1/2, z-1/2'
'-x-1/2, y-1/2, z'

loop_
_atom_site_label
_atom_site_type_symbol
_atom_site_fract_x
_atom_site_fract_y
_atom_site_fract_z
_atom_site_U_iso_or_equiv
_atom_site_adp_type
_atom_site_occupancy
_atom_site_symmetry_multiplicity
_atom_site_calc_flag
_atom_site_refinement_flags
_atom_site_disorder_assembly
_atom_site_disorder_group
B3 B 0.2640(5) 0.5412(3) 0.35698(15) 0.0365(11) Uani 1 1 d . . .
B4 B 0.1164(6) 0.5409(3) 0.38726(17) 0.0456(13) Uani 1 1 d . . .
H4 H 0.1210 0.5310 0.4207 0.055 Uiso 1 1 calc R . .
B5 B 0.0053(5) 0.6116(3) 0.36372(17) 0.0424(12) Uani 1 1 d . . .
H5 H -0.0508 0.6648 0.3733 0.051 Uiso 1 1 calc R . .
B7 B 0.2172(6) 0.5008(3) 0.30854(17) 0.0426(12) Uani 1 1 d . . .
H7 H 0.2876 0.4649 0.2907 0.051 Uiso 1 1 calc R . .
B8 B 0.1471(6) 0.4612(3) 0.35253(17) 0.0420(12) Uani 1 1 d . . .
H8 H 0.1692 0.4000 0.3632 0.050 Uiso 1 1 calc R . .
B9 B -0.0139(6) 0.5084(3) 0.35679(18) 0.0471(13) Uani 1 1 d . . .
H9 H -0.0970 0.4774 0.3714 0.057 Uiso 1 1 calc R . .
B10 B -0.0465(5) 0.5679(3) 0.31375(18) 0.0473(13) Uani 1 1 d . . .
H10X H -0.1328 0.5951 0.2989 0.057 Uiso 1 1 calc R . .
H10Y H 0.0001 0.6273 0.3120 0.057 Uiso 1 1 d R . .
B11 B 0.1080(5) 0.5715(3) 0.28470(16) 0.0381(11) Uani 1 1 d . . .
H11A H 0.1026 0.6060 0.2559 0.046 Uiso 1 1 calc R . .
B12 B 0.0483(6) 0.4810(3) 0.30662(18) 0.0484(13) Uani 1 1 d . . .
H12 H 0.0083 0.4323 0.2875 0.058 Uiso 1 1 calc R . .
C1 C 0.1600(4) 0.6248(2) 0.35968(13) 0.0357(9) Uani 1 1 d . . .
C2 C 0.2188(4) 0.6022(2) 0.31679(12) 0.0321(9) Uani 1 1 d . . .
C3 C 0.2068(5) 0.6956(3) 0.43575(14) 0.0484(11) Uani 1 1 d . . .
H3A H 0.1190 0.6735 0.4376 0.058 Uiso 1 1 calc R . .
H3B H 0.2666 0.6569 0.4478 0.058 Uiso 1 1 calc R . .
C4 C 0.2120(6) 0.7703(3) 0.46037(16) 0.0529(12) Uani 1 1 d . A .
C5A C 0.328(6) 0.888(3) 0.4782(18) 0.058(7) Uani 0.576(14) 1 d P A 1
H5A1 H 0.3772 0.9275 0.4628 0.070 Uiso 0.576(14) 1 calc PR A 1
H5A2 H 0.2412 0.9094 0.4837 0.070 Uiso 0.576(14) 1 calc PR A 1
C6A C 0.3914(10) 0.8716(6) 0.5153(3) 0.062(3) Uani 0.576(14) 1 d P A 1
H6A H 0.3613 0.8212 0.5260 0.093 Uiso 0.576(14) 1 calc PR A 1
H6B H 0.3723 0.9134 0.5348 0.093 Uiso 0.576(14) 1 calc PR A 1
H6C H 0.4844 0.8691 0.5108 0.093 Uiso 0.576(14) 1 calc PR A 1
C7 C 0.2916(5) 0.7460(3) 0.28144(14) 0.0432(11) Uani 1 1 d . . .
H7A H 0.2081 0.7346 0.2683 0.052 Uiso 1 1 calc R . .
H7B H 0.2762 0.7831 0.3039 0.052 Uiso 1 1 calc R . .
C8 C 0.3847(5) 0.7828(3) 0.25065(14) 0.0424(10) Uani 1 1 d . . .
C9 C 0.4008(5) 0.8822(3) 0.19859(15) 0.0553(13) Uani 1 1 d . . .
H9A H 0.4818 0.8984 0.2118 0.066 Uiso 1 1 calc R . .
H9B H 0.3530 0.9302 0.1909 0.066 Uiso 1 1 calc R . .
C10 C 0.4314(5) 0.8343(3) 0.16072(17) 0.0580(14) Uani 1 1 d . . .
H10A H 0.4727 0.7848 0.1685 0.087 Uiso 1 1 calc R . .
H10B H 0.4895 0.8644 0.1433 0.087 Uiso 1 1 calc R . .
H10C H 0.3516 0.8231 0.1461 0.087 Uiso 1 1 calc R . .
C11 C 0.4091(5) 0.5518(2) 0.37065(13) 0.0371(10) Uani 1 1 d . . .
H11 H 0.4645 0.5213 0.3516 0.044 Uiso 1 1 calc R . .
C12 C 0.4435(5) 0.5270(3) 0.41347(14) 0.0438(11) Uani 1 1 d . . .
C13 C 0.5935(5) 0.4541(3) 0.45482(16) 0.0546(13) Uani 1 1 d . . .
H13A H 0.5230 0.4261 0.4688 0.065 Uiso 1 1 calc R . .
H13B H 0.6190 0.4999 0.4714 0.065 Uiso 1 1 calc R . .
C14 C 0.7045(6) 0.4008(3) 0.44924(17) 0.0591(14) Uani 1 1 d . . .
H14A H 0.6736 0.3470 0.4452 0.089 Uiso 1 1 calc R . .
H14B H 0.7595 0.4027 0.4732 0.089 Uiso 1 1 calc R . .
H14C H 0.7540 0.4174 0.4256 0.089 Uiso 1 1 calc R . .
C15 C 0.6390(4) 0.6919(3) 0.34216(15) 0.0474(12) Uani 1 1 d . . .
H15 H 0.6764 0.6718 0.3163 0.057 Uiso 1 1 calc R . .
C16 C 0.5775(5) 0.7674(3) 0.34813(17) 0.0488(12) Uani 1 1 d . . .
H16 H 0.5623 0.8081 0.3269 0.059 Uiso 1 1 calc R . .
C17 C 0.5421(5) 0.7732(3) 0.38878(17) 0.0536(13) Uani 1 1 d . . .
H17 H 0.4973 0.8188 0.4016 0.064 Uiso 1 1 calc R . .
C18 C 0.5795(5) 0.7016(3) 0.40885(17) 0.0533(13) Uani 1 1 d . . .
H18 H 0.5685 0.6896 0.4382 0.064 Uiso 1 1 calc R . .
C19 C 0.6420(5) 0.6532(3) 0.38005(16) 0.0474(11) Uani 1 1 d . . .
H19 H 0.6818 0.6008 0.3856 0.057 Uiso 1 1 calc R . .
C5B C 0.337(7) 0.874(4) 0.481(3) 0.058(7) Uani 0.424(14) 1 d P A 2
H5B1 H 0.3051 0.8562 0.5075 0.070 Uiso 0.424(14) 1 calc PR A 2
H5B2 H 0.2837 0.9187 0.4724 0.070 Uiso 0.424(14) 1 calc PR A 2
C6B C 0.4637(14) 0.9013(8) 0.4863(4) 0.060(4) Uani 0.424(14) 1 d P A 2
H6D H 0.4621 0.9490 0.5028 0.090 Uiso 0.424(14) 1 calc PR A 2
H6E H 0.5018 0.9133 0.4599 0.090 Uiso 0.424(14) 1 calc PR A 2
H6F H 0.5151 0.8610 0.4998 0.090 Uiso 0.424(14) 1 calc PR A 2
Co1 Co 0.45125(6) 0.67270(3) 0.362973(18) 0.03422(17) Uani 1 1 d . . .
O1 O 0.1308(3) 0.7892(2) 0.48460(11) 0.0587(10) Uani 1 1 d . . .
O2 O 0.3164(3) 0.81333(19) 0.45378(10) 0.0522(9) Uani 1 1 d . . .
O3 O 0.4996(3) 0.76806(19) 0.24935(11) 0.0502(8) Uani 1 1 d . . .
O4 O 0.3222(4) 0.83504(19) 0.22739(11) 0.0567(9) Uani 1 1 d . . .
O5 O 0.3850(3) 0.54461(19) 0.44463(9) 0.0466(8) Uani 1 1 d . . .
O6 O 0.5503(4) 0.4805(2) 0.41452(10) 0.0580(10) Uani 1 1 d . . .
S1 S 0.24835(10) 0.70844(6) 0.38157(3) 0.0332(2) Uani 1 1 d . . .
S2 S 0.36329(10) 0.65400(6) 0.30098(3) 0.0331(2) Uani 1 1 d . . .

loop_
_atom_site_aniso_label
_atom_site_aniso_U_11
_atom_site_aniso_U_22
_atom_site_aniso_U_33
_atom_site_aniso_U_23
_atom_site_aniso_U_13
_atom_site_aniso_U_12
B3 0.045(3) 0.030(2) 0.035(3) 0.0053(19) 0.000(2) 0.006(2)
B4 0.049(3) 0.045(3) 0.044(3) 0.010(2) 0.008(2) -0.002(2)
B5 0.029(2) 0.045(3) 0.053(3) -0.006(2) 0.007(2) 0.003(2)
B7 0.046(3) 0.035(3) 0.047(3) -0.004(2) -0.006(2) 0.007(2)
B8 0.047(3) 0.027(2) 0.052(3) 0.005(2) 0.002(2) -0.005(2)
B9 0.042(3) 0.046(3) 0.053(3) 0.003(2) 0.003(2) -0.010(2)
B10 0.034(3) 0.054(3) 0.054(3) -0.004(3) -0.003(2) -0.005(2)
B11 0.036(3) 0.043(3) 0.035(3) -0.005(2) -0.002(2) -0.002(2)
B12 0.051(3) 0.041(3) 0.053(3) -0.005(2) -0.005(3) -0.012(2)
C1 0.036(2) 0.031(2) 0.040(2) 0.0018(17) 0.0009(18) 0.0019(18)
C2 0.031(2) 0.032(2) 0.033(2) 0.0034(16) 0.0011(16) 0.0011(17)
C3 0.052(3) 0.053(3) 0.040(2) -0.009(2) 0.013(2) 0.009(2)
C4 0.056(3) 0.051(3) 0.052(3) -0.017(2) 0.005(3) 0.006(2)
C5A 0.070(7) 0.056(17) 0.048(7) -0.018(9) 0.006(6) -0.018(10)
C6A 0.051(6) 0.075(7) 0.059(6) -0.022(5) -0.013(5) 0.002(5)
C7 0.036(2) 0.047(2) 0.047(3) 0.017(2) 0.0029(19) 0.005(2)
C8 0.042(3) 0.047(2) 0.039(2) 0.002(2) 0.001(2) -0.002(2)
C9 0.057(3) 0.057(3) 0.052(3) 0.013(2) 0.015(2) -0.018(3)
C10 0.056(3) 0.057(3) 0.061(3) 0.021(3) 0.010(3) -0.017(3)
C11 0.044(3) 0.034(2) 0.034(2) 0.0004(17) -0.0023(19) 0.0075(18)
C12 0.055(3) 0.037(2) 0.039(3) 0.0018(19) -0.002(2) 0.009(2)
C13 0.050(3) 0.058(3) 0.055(3) 0.022(2) 0.016(2) 0.018(2)
C14 0.071(4) 0.053(3) 0.054(3) 0.019(2) 0.008(3) 0.013(3)
C15 0.035(3) 0.059(3) 0.048(3) -0.008(2) 0.014(2) -0.007(2)
C16 0.042(3) 0.047(3) 0.058(3) 0.008(2) -0.012(2) -0.006(2)
C17 0.044(3) 0.054(3) 0.063(3) -0.012(2) -0.014(2) -0.009(2)
C18 0.052(3) 0.057(3) 0.051(3) 0.010(2) -0.021(2) -0.020(2)
C19 0.035(2) 0.050(3) 0.057(3) 0.009(2) -0.009(2) -0.004(2)
C5B 0.070(7) 0.056(17) 0.048(7) -0.018(9) 0.006(6) -0.018(10)
C6B 0.056(9) 0.063(8) 0.062(9) -0.007(6) 0.012(7) 0.001(6)
Co1 0.0296(3) 0.0363(3) 0.0368(3) 0.0001(2) -0.0021(2) 0.0025(2)
O1 0.049(2) 0.062(2) 0.065(2) -0.0323(17) 0.0283(18) -0.0175(17)
O2 0.056(2) 0.0573(19) 0.0432(19) -0.0269(15) 0.0159(16) -0.0163(17)
O3 0.040(2) 0.0563(19) 0.054(2) 0.0121(16) 0.0086(15) -0.0009(16)
O4 0.058(2) 0.053(2) 0.059(2) 0.0319(17) 0.0058(17) -0.0005(17)
O5 0.052(2) 0.0518(18) 0.0356(17) 0.0048(14) 0.0023(15) 0.0183(16)
O6 0.068(3) 0.065(2) 0.0410(19) 0.0081(16) -0.0113(17) 0.0237(19)
S1 0.0297(5) 0.0333(5) 0.0367(5) 0.0002(4) -0.0022(4) 0.0002(4)
S2 0.0294(5) 0.0381(5) 0.0317(5) 0.0018(4) 0.0031(4) 0.0037(4)

loop_
_atom_type_symbol
_atom_type_description
_atom_type_scat_dispersion_real
_atom_type_scat_dispersion_imag
_atom_type_scat_source
C C 0.0033 0.0016 'International Tables Vol C Tables 4.2.6.8 and 6.1.1.4'
H H 0.0000 0.0000 'International Tables Vol C Tables 4.2.6.8 and 6.1.1.4'
B B 0.0013 0.0007 'International Tables Vol C Tables 4.2.6.8 and 6.1.1.4'
O O 0.0106 0.0060 'International Tables Vol C Tables 4.2.6.8 and 6.1.1.4'
S S 0.1246 0.1234 'International Tables Vol C Tables 4.2.6.8 and 6.1.1.4'
Co Co 0.3494 0.9721 'International Tables Vol C Tables 4.2.6.8 and 6.1.1.4'

loop_
_geom_angle_atom_site_label_1
_geom_angle_atom_site_label_2
_geom_angle_atom_site_label_3
_geom_angle
C11 B3 C2 113.9(4)
C11 B3 C1 118.1(4)
C2 B3 C1 53.5(2)
C11 B3 B7 123.5(4)
C2 B3 B7 58.6(3)
C1 B3 B7 100.6(3)
C11 B3 B8 137.7(4)
C2 B3 B8 101.6(3)
C1 B3 B8 101.2(4)
B7 B3 B8 57.9(3)
C11 B3 B4 129.8(4)
C2 B3 B4 101.1(3)
C1 B3 B4 57.9(3)
B7 B3 B4 105.0(4)
B8 B3 B4 59.1(3)
C1 B4 B9 98.9(4)
C1 B4 B8 103.5(4)
B9 B4 B8 62.6(3)
C1 B4 B3 59.8(3)
B9 B4 B3 109.2(4)
B8 B4 B3 60.4(3)
C1 B4 B5 53.9(3)
B9 B4 B5 58.9(3)
B8 B4 B5 109.4(4)
B3 B4 B5 107.0(3)
C1 B4 H4 128.7
B9 B4 H4 123.2
B8 B4 H4 120.6
B3 B4 H4 120.3
B5 B4 H4 122.9
C1 B5 B9 103.6(4)
C1 B5 B4 60.4(3)
B9 B5 B4 58.7(3)
C1 B5 B10 105.3(4)
B9 B5 B10 57.9(3)
B4 B5 B10 107.0(4)
C1 B5 H5 115.1
B9 B5 H5 140.6
B4 B5 H5 137.2
B10 B5 H5 114.6
C2 B7 B8 104.6(4)
C2 B7 B12 101.6(4)
B8 B7 B12 63.4(3)
C2 B7 B3 59.0(3)
B8 B7 B3 61.6(3)
B12 B7 B3 111.5(4)
C2 B7 B11 54.9(3)
B8 B7 B11 110.5(4)
B12 B7 B11 60.0(3)
B3 B7 B11 107.4(3)
C2 B7 H7 127.9
B8 B7 H7 119.7
B12 B7 H7 121.2
B3 B7 H7 119.9
B11 B7 H7 122.3
B7 B8 B4 108.2(3)
B7 B8 B3 60.5(3)
B4 B8 B3 60.5(3)
B7 B8 B9 105.6(4)
B4 B8 B9 57.9(3)
B3 B8 B9 105.6(3)
B7 B8 B12 59.0(3)
B4 B8 B12 106.6(4)
B3 B8 B12 107.3(3)
B9 B8 B12 59.2(3)
B7 B8 H8 122.1
B4 B8 H8 122.0
B3 B8 H8 121.9
B9 B8 H8 124.1
B12 B8 H8 122.5
B4 B9 B5 62.3(3)
B4 B9 B10 115.0(4)
B5 B9 B10 64.2(3)
B4 B9 B12 108.9(4)
B5 B9 B12 109.1(4)
B10 B9 B12 59.3(3)
B4 B9 B8 59.5(3)
B5 B9 B8 109.5(4)
B10 B9 B8 110.8(4)
B12 B9 B8 60.5(3)
B4 B9 H9 119.2
B5 B9 H9 119.6
B10 B9 H9 117.7
B12 B9 H9 122.7
B8 B9 H9 121.5
B9 B10 B12 62.1(3)
B9 B10 B11 105.4(4)
B12 B10 B11 59.2(3)
B9 B10 B5 57.9(3)
B12 B10 B5 106.4(4)
B11 B10 B5 101.1(3)
B9 B10 H10X 137.4
B12 B10 H10X 136.2
B11 B10 H10X 116.6
B5 B10 H10X 116.7
B9 B10 H10Y 118.1
B12 B10 H10Y 119.9
B11 B10 H10Y 64.7
B5 B10 H10Y 64.5
H10X B10 H10Y 87.3
C2 B11 B12 104.4(4)
C2 B11 B7 59.8(3)
B12 B11 B7 58.8(3)
C2 B11 B10 106.1(3)
B12 B11 B10 58.2(3)
B7 B11 B10 106.8(4)
C2 B11 H11A 114.7
B12 B11 H11A 140.2
B7 B11 H11A 137.8
B10 B11 H11A 114.3
B7 B12 B10 112.3(4)
B7 B12 B11 61.2(3)
B10 B12 B11 62.6(3)
B7 B12 B9 105.3(4)
B10 B12 B9 58.6(3)
B11 B12 B9 105.4(4)
B7 B12 B8 57.6(3)
B10 B12 B8 110.2(4)
B11 B12 B8 106.9(4)
B9 B12 B8 60.3(3)
B7 B12 H12 121.5
B10 B12 H12 118.6
B11 B12 H12 121.8
B9 B12 H12 124.4
B8 B12 H12 122.1
C2 C1 B5 114.7(4)
C2 C1 B4 111.5(3)
B5 C1 B4 65.8(3)
C2 C1 B3 62.1(3)
B5 C1 B3 119.4(3)
B4 C1 B3 62.3(3)
C2 C1 S1 110.2(3)
B5 C1 S1 124.5(3)
B4 C1 S1 123.5(3)
B3 C1 S1 109.4(3)
C1 C2 B11 112.5(3)
C1 C2 B7 112.0(3)
B11 C2 B7 65.2(3)
C1 C2 B3 64.5(3)
B11 C2 B3 119.3(3)
B7 C2 B3 62.4(3)
C1 C2 S2 117.2(3)
B11 C2 S2 122.9(3)
B7 C2 S2 116.2(3)
B3 C2 S2 106.5(3)
C4 C3 S1 114.5(4)
C4 C3 H3A 108.6
S1 C3 H3A 108.6
C4 C3 H3B 108.6
S1 C3 H3B 108.6
H3A C3 H3B 107.6
O1 C4 O2 122.3(4)
O1 C4 C3 123.9(5)
O2 C4 C3 113.9(4)
C6A C5A O2 110(4)
C6A C5A H5A1 109.7
O2 C5A H5A1 109.7
C6A C5A H5A2 109.7
O2 C5A H5A2 109.7
H5A1 C5A H5A2 108.2
C8 C7 S2 108.8(3)
C8 C7 H7A 109.9
S2 C7 H7A 109.9
C8 C7 H7B 109.9
S2 C7 H7B 109.9
H7A C7 H7B 108.3
O3 C8 O4 126.1(4)
O3 C8 C7 123.7(4)
O4 C8 C7 110.1(4)
O4 C9 C10 110.7(4)
O4 C9 H9A 109.5
C10 C9 H9A 109.5
O4 C9 H9B 109.5
C10 C9 H9B 109.5
H9A C9 H9B 108.1
C9 C10 H10A 109.5
C9 C10 H10B 109.5
H10A C10 H10B 109.5
C9 C10 H10C 109.5
H10A C10 H10C 109.5
H10B C10 H10C 109.5
C12 C11 B3 117.2(4)
C12 C11 Co1 109.4(3)
B3 C11 Co1 105.9(3)
C12 C11 H11 108.0
B3 C11 H11 108.0
Co1 C11 H11 108.0
O5 C12 O6 121.3(4)
O5 C12 C11 126.6(4)
O6 C12 C11 112.1(4)
O6 C13 C14 108.1(4)
O6 C13 H13A 110.1
C14 C13 H13A 110.1
O6 C13 H13B 110.1
C14 C13 H13B 110.1
H13A C13 H13B 108.4
C13 C14 H14A 109.5
C13 C14 H14B 109.5
H14A C14 H14B 109.5
C13 C14 H14C 109.5
H14A C14 H14C 109.5
H14B C14 H14C 109.5
C19 C15 C16 107.5(4)
C19 C15 Co1 69.9(3)
C16 C15 Co1 71.4(3)
C19 C15 H15 126.2
C16 C15 H15 126.2
Co1 C15 H15 126.2
C17 C16 C15 108.0(4)
C17 C16 Co1 70.7(3)
C15 C16 Co1 68.5(3)
C17 C16 H16 126.0
C15 C16 H16 126.0
Co1 C16 H16 126.0
C16 C17 C18 108.3(5)
C16 C17 Co1 71.0(3)
C18 C17 Co1 68.1(3)
C16 C17 H17 125.9
C18 C17 H17 125.9
Co1 C17 H17 125.9
C19 C18 C17 107.7(5)
C19 C18 Co1 70.5(3)
C17 C18 Co1 71.9(3)
C19 C18 H18 126.1
C17 C18 H18 126.1
Co1 C18 H18 126.1
C15 C19 C18 108.4(4)
C15 C19 Co1 70.5(3)
C18 C19 Co1 69.8(3)
C15 C19 H19 125.8
C18 C19 H19 125.8
Co1 C19 H19 125.8
O2 C5B C6B 119(5)
O2 C5B H5B1 107.6
C6B C5B H5B1 107.6
O2 C5B H5B2 107.6
C6B C5B H5B2 107.6
H5B1 C5B H5B2 107.1
C5B C6B H6D 109.5
C5B C6B H6E 109.5
H6D C6B H6E 109.5
C5B C6B H6F 109.5
H6D C6B H6F 109.5
H6E C6B H6F 109.5
C18 Co1 C19 39.8(2)
C18 Co1 C15 66.8(2)
C19 Co1 C15 39.6(2)
C18 Co1 C11 105.90(19)
C19 Co1 C11 90.54(18)
C15 Co1 C11 112.52(19)
C18 Co1 C17 40.0(2)
C19 Co1 C17 66.3(2)
C15 Co1 C17 66.1(2)
C11 Co1 C17 145.28(19)
C18 Co1 C16 66.2(2)
C19 Co1 C16 66.33(19)
C15 Co1 C16 40.03(19)
C11 Co1 C16 152.52(19)
C17 Co1 C16 38.3(2)
C18 Co1 S2 162.16(16)
C19 Co1 S2 127.24(15)
C15 Co1 S2 95.71(14)
C11 Co1 S2 83.64(12)
C17 Co1 S2 130.82(16)
C16 Co1 S2 98.34(14)
C18 Co1 S1 109.44(17)
C19 Co1 S1 147.95(15)
C15 Co1 S1 155.40(14)
C11 Co1 S1 92.01(13)
C17 Co1 S1 95.05(15)
C16 Co1 S1 115.47(15)
S2 Co1 S1 84.77(4)
C4 O2 C5B 116(3)
C4 O2 C5A 116(2)
C5B O2 C5A 10(6)
C8 O4 C9 117.2(4)
C12 O6 C13 116.5(4)
C1 S1 C3 100.0(2)
C1 S1 Co1 98.59(14)
C3 S1 Co1 116.42(17)
C2 S2 C7 100.2(2)
C2 S2 Co1 98.06(14)
C7 S2 Co1 111.12(17)

loop_
_geom_bond_atom_site_label_1
_geom_bond_atom_site_label_2
_geom_bond_distance
B3 C11 1.555(7)
B3 C2 1.717(6)
B3 C1 1.754(6)
B3 B7 1.776(7)
B3 B8 1.794(7)
B3 B4 1.798(7)
B4 C1 1.720(6)
B4 B9 1.742(8)
B4 B8 1.771(8)
B4 B5 1.805(8)
B4 H4 1.1000
B5 C1 1.598(7)
B5 B9 1.745(7)
B5 B10 1.855(8)
B5 H5 1.1000
B7 C2 1.711(6)
B7 B8 1.729(8)
B7 B12 1.755(8)
B7 B11 1.797(7)
B7 H7 1.1000
B8 B9 1.826(8)
B8 B12 1.829(8)
B8 H8 1.1000
B9 B10 1.746(8)
B9 B12 1.807(8)
B9 H9 1.1000
B10 B12 1.758(8)
B10 B11 1.837(8)
B10 H10X 1.1000
B10 H10Y 1.1001
B11 C2 1.619(6)
B11 B12 1.777(7)
B11 H11A 1.1000
B12 H12 1.1000
C1 C2 1.562(6)
C1 S1 1.806(4)
C2 S2 1.784(4)
C3 C4 1.480(6)
C3 S1 1.822(5)
C3 H3A 0.9700
C3 H3B 0.9700
C4 O1 1.185(6)
C4 O2 1.301(6)
C5A C6A 1.39(6)
C5A O2 1.48(6)
C5A H5A1 0.9700
C5A H5A2 0.9700
C6A H6A 0.9600
C6A H6B 0.9600
C6A H6C 0.9600
C7 C8 1.509(6)
C7 S2 1.813(4)
C7 H7A 0.9700
C7 H7B 0.9700
C8 O3 1.197(6)
C8 O4 1.317(5)
C9 O4 1.460(5)
C9 C10 1.499(7)
C9 H9A 0.9700
C9 H9B 0.9700
C10 H10A 0.9600
C10 H10B 0.9600
C10 H10C 0.9600
C11 C12 1.492(6)
C11 Co1 2.076(4)
C11 H11 0.9800
C12 O5 1.210(5)
C12 O6 1.338(6)
C13 O6 1.449(6)
C13 C14 1.450(7)
C13 H13A 0.9700
C13 H13B 0.9700
C14 H14A 0.9600
C14 H14B 0.9600
C14 H14C 0.9600
C15 C19 1.390(7)
C15 C16 1.420(7)
C15 Co1 2.055(4)
C15 H15 0.9800
C16 C17 1.372(7)
C16 Co1 2.093(5)
C16 H16 0.9800
C17 C18 1.413(7)
C17 Co1 2.089(5)
C17 H17 0.9800
C18 C19 1.390(7)
C18 Co1 2.039(5)
C18 H18 0.9800
C19 Co1 2.048(5)
C19 H19 0.9800
C5B O2 1.35(8)
C5B C6B 1.38(8)
C5B H5B1 0.9700
C5B H5B2 0.9700
C6B H6D 0.9600
C6B H6E 0.9600
C6B H6F 0.9600
Co1 S2 2.2257(12)
Co1 S1 2.2357(12)
